data_1513235
loop_
_publ_author_name
'Malik, Micha\/l'
'Witkowski, Grzegorz'
'Ceborska, Magdalena'
'Jarosz, S\/lawomir'

_publ_section_title
;
 Synthesis of Polyhydroxylated Quinolizidines and Azaspiro[4.5]decanes
 from d-Xylose.
;
_journal_issue 24
_journal_name_full 'Organic letters'
_journal_page_first 6214
_journal_page_last 6217
_journal_paper_doi 10.1021/ol403063v
_journal_volume 15
_journal_year 2013
_chemical_absolute_configuration rm
_chemical_formula_moiety 'C21 H26 F3 N O11'
_chemical_formula_sum 'C21 H26 F3 N O11'
_chemical_formula_weight 525.43
_chemical_name_systematic
;
 ?
;
_space_group_IT_number 4
_symmetry_cell_setting monoclinic
_symmetry_space_group_name_Hall 'P 2yb'
_symmetry_space_group_name_H-M 'P 1 21 1'
_atom_sites_solution_hydrogens geom
_atom_sites_solution_primary direct
_atom_sites_solution_secondary difmap
_audit_creation_method SHELXL-97
_cell_angle_alpha 90.00
_cell_angle_beta 104.127(2)
_cell_angle_gamma 90.00
_cell_formula_units_Z 2
_cell_length_a 7.3343(2)
_cell_length_b 20.6369(4)
_cell_length_c 7.8664(2)
_cell_measurement_temperature 100(2)
_cell_volume 1154.63(5)
_computing_structure_refinement 'SHELXL-97 (Sheldrick, 2008)'
_diffrn_ambient_temperature 100(2)
_diffrn_measured_fraction_theta_full 0.987
_diffrn_measured_fraction_theta_max 0.987
_diffrn_measurement_device_type 'SuperNova, Dual, Cu at zero, Eos'
_diffrn_measurement_method '\w scans'
_diffrn_radiation_monochromator mirror
_diffrn_radiation_source 'SuperNova (Cu) X-ray Source'
_diffrn_radiation_type CuK\a
_diffrn_radiation_wavelength 1.54184
_diffrn_reflns_av_R_equivalents 0.0135
_diffrn_reflns_av_sigmaI/netI 0.0179
_diffrn_reflns_limit_h_max 8
_diffrn_reflns_limit_h_min -8
_diffrn_reflns_limit_k_max 25
_diffrn_reflns_limit_k_min -25
_diffrn_reflns_limit_l_max 9
_diffrn_reflns_limit_l_min -7
_diffrn_reflns_number 7691
_diffrn_reflns_theta_full 71.23
_diffrn_reflns_theta_max 71.23
_diffrn_reflns_theta_min 6.19
_exptl_absorpt_coefficient_mu 1.198
_exptl_absorpt_correction_type none
_exptl_crystal_colour colorless
_exptl_crystal_density_diffrn 1.511
_exptl_crystal_density_method 'not measured'
_exptl_crystal_description plate
_exptl_crystal_F_000 548
_exptl_crystal_size_max 0.1
_exptl_crystal_size_mid 0.08
_exptl_crystal_size_min 0.05
_refine_diff_density_max 0.185
_refine_diff_density_min -0.171
_refine_diff_density_rms 0.034
_refine_ls_abs_structure_details 'Flack H D (1983), Acta Cryst. A39, 876-881'
_refine_ls_abs_structure_Flack -0.02(8)
_refine_ls_extinction_method none
_refine_ls_goodness_of_fit_ref 1.046
_refine_ls_hydrogen_treatment constr
_refine_ls_matrix_type full
_refine_ls_number_parameters 330
_refine_ls_number_reflns 4365
_refine_ls_number_restraints 1
_refine_ls_restrained_S_all 1.045
_refine_ls_R_factor_all 0.0284
_refine_ls_R_factor_gt 0.0278
_refine_ls_shift/su_max 0.000
_refine_ls_shift/su_mean 0.000
_refine_ls_structure_factor_coef Fsqd
_refine_ls_weighting_details 'calc w=1/[\s^2^(Fo^2^)+(0.0503P)^2^+0.1808P] where P=(Fo^2^+2Fc^2^)/3'
_refine_ls_weighting_scheme calc
_refine_ls_wR_factor_gt 0.0743
_refine_ls_wR_factor_ref 0.0746
_reflns_number_gt 4293
_reflns_number_total 4365
_reflns_threshold_expression >2\s(I)
_cod_data_source_file ol403063v_si_001.cif
_cod_data_source_block mm_1
_cod_original_sg_symbol_H-M P21
_cod_database_code 1513235

loop_
_symmetry_equiv_pos_as_xyz
'x, y, z'
'-x, y+1/2, -z'

loop_
_atom_site_label
_atom_site_type_symbol
_atom_site_fract_x
_atom_site_fract_y
_atom_site_fract_z
_atom_site_U_iso_or_equiv
_atom_site_adp_type
_atom_site_occupancy
_atom_site_symmetry_multiplicity
_atom_site_calc_flag
_atom_site_refinement_flags
C1 C 0.4034(2) 0.13427(7) -0.0631(2) 0.0189(3) Uani 1 1 d .
H1A H 0.3114 0.1175 -0.1638 0.023 Uiso 1 1 calc R
H1B H 0.4665 0.0979 0.0046 0.023 Uiso 1 1 calc R
C2 C 0.5460(2) 0.17657(7) -0.1237(2) 0.0193(3) Uani 1 1 d .
H2 H 0.6311 0.1968 -0.0220 0.023 Uiso 1 1 calc R
C3 C 0.4467(2) 0.22857(7) -0.24898(19) 0.0189(3) Uani 1 1 d .
H3 H 0.4237 0.2130 -0.3700 0.023 Uiso 1 1 calc R
C4 C 0.2592(2) 0.24857(7) -0.20781(19) 0.0179(3) Uani 1 1 d .
H4 H 0.2327 0.2937 -0.2441 0.021 Uiso 1 1 calc R
C5 C 0.2563(2) 0.24252(7) -0.01339(19) 0.0173(3) Uani 1 1 d .
C6 C 0.2889(2) 0.15574(7) 0.2048(2) 0.0198(3) Uani 1 1 d .
C7 C 0.3333(2) 0.08428(8) 0.2615(2) 0.0248(3) Uani 1 1 d .
C8 C 0.8061(2) 0.10657(7) -0.1126(2) 0.0217(3) Uani 1 1 d .
C9 C 0.8972(2) 0.06399(8) -0.2206(2) 0.0284(4) Uani 1 1 d .
H9A H 0.9605 0.0902 -0.2891 0.043 Uiso 1 1 calc R
H9B H 0.8032 0.0381 -0.2972 0.043 Uiso 1 1 calc R
H9C H 0.9866 0.0362 -0.1450 0.043 Uiso 1 1 calc R
C10 C 0.5548(2) 0.32616(7) -0.3578(2) 0.0204(3) Uani 1 1 d .
C11 C 0.6750(2) 0.38466(8) -0.3045(2) 0.0284(3) Uani 1 1 d .
H11A H 0.7959 0.3776 -0.3280 0.043 Uiso 1 1 calc R
H11B H 0.6903 0.3924 -0.1814 0.043 Uiso 1 1 calc R
H11C H 0.6160 0.4216 -0.3696 0.043 Uiso 1 1 calc R
C12 C -0.0176(2) 0.23838(8) -0.4423(2) 0.0227(3) Uani 1 1 d .
C13 C -0.1463(2) 0.19117(10) -0.5556(2) 0.0300(4) Uani 1 1 d .
H13A H -0.2343 0.1748 -0.4937 0.045 Uiso 1 1 calc R
H13B H -0.0742 0.1559 -0.5850 0.045 Uiso 1 1 calc R
H13C H -0.2132 0.2124 -0.6609 0.045 Uiso 1 1 calc R
C14 C 0.0604(2) 0.26289(7) 0.0136(2) 0.0189(3) Uani 1 1 d .
H14A H -0.0209 0.2781 -0.0955 0.023 Uiso 1 1 calc R
H14B H 0.0000 0.2267 0.0565 0.023 Uiso 1 1 calc R
C15 C 0.1020(2) 0.31740(7) 0.1491(2) 0.0185(3) Uani 1 1 d .
H15 H 0.1359 0.2986 0.2670 0.022 Uiso 1 1 calc R
C16 C 0.2728(2) 0.35158(7) 0.11265(19) 0.0195(3) Uani 1 1 d .
H16 H 0.3337 0.3810 0.2072 0.023 Uiso 1 1 calc R
C17 C 0.3956(2) 0.29356(7) 0.09449(19) 0.0185(3) Uani 1 1 d .
H17A H 0.4579 0.2764 0.2087 0.022 Uiso 1 1 calc R
H17B H 0.4901 0.3057 0.0330 0.022 Uiso 1 1 calc R
C18 C -0.0546(2) 0.40243(7) 0.2560(2) 0.0220(3) Uani 1 1 d .
C19 C -0.2428(3) 0.43222(9) 0.2447(3) 0.0318(4) Uani 1 1 d .
H19A H -0.3230 0.4012 0.2816 0.048 Uiso 1 1 calc R
H19B H -0.2978 0.4450 0.1259 0.048 Uiso 1 1 calc R
H19C H -0.2285 0.4696 0.3195 0.048 Uiso 1 1 calc R
C20 C 0.2550(2) 0.44714(7) -0.0687(2) 0.0200(3) Uani 1 1 d .
C21 C 0.1615(3) 0.47265(8) -0.2466(2) 0.0280(4) Uani 1 1 d .
H21A H 0.1820 0.5185 -0.2498 0.042 Uiso 1 1 calc R
H21B H 0.0290 0.4641 -0.2711 0.042 Uiso 1 1 calc R
H21C H 0.2136 0.4517 -0.3330 0.042 Uiso 1 1 calc R
O1 O 0.23917(16) 0.19037(5) 0.30998(15) 0.0230(2) Uani 1 1 d .
O2 O 0.65193(15) 0.13658(5) -0.21502(15) 0.0217(2) Uani 1 1 d .
O3 O 0.85858(16) 0.11545(5) 0.04270(16) 0.0259(3) Uani 1 1 d .
O4 O 0.57421(14) 0.28335(5) -0.22388(14) 0.0207(2) Uani 1 1 d .
O5 O 0.45027(19) 0.31716(6) -0.49902(16) 0.0341(3) Uani 1 1 d .
O6 O 0.11340(15) 0.20790(5) -0.31354(14) 0.0197(2) Uani 1 1 d .
O7 O -0.02773(17) 0.29610(6) -0.45746(17) 0.0316(3) Uani 1 1 d .
O8 O -0.06476(15) 0.35654(5) 0.13037(14) 0.0222(2) Uani 1 1 d .
O9 O 0.08885(17) 0.41633(5) 0.36089(15) 0.0261(2) Uani 1 1 d .
O10 O 0.21000(16) 0.38424(5) -0.05573(14) 0.0221(2) Uani 1 1 d .
O11 O 0.35576(17) 0.47732(6) 0.04721(17) 0.0290(3) Uani 1 1 d .
F1 F 0.26546(14) 0.04048(4) 0.13682(13) 0.0290(2) Uani 1 1 d .
F2 F 0.26025(16) 0.07061(5) 0.39643(14) 0.0356(3) Uani 1 1 d .
F3 F 0.51956(14) 0.07474(5) 0.31499(14) 0.0338(2) Uani 1 1 d .
N1 N 0.30925(18) 0.17437(6) 0.04567(17) 0.0184(3) Uani 1 1 d .

loop_
_atom_site_aniso_label
_atom_site_aniso_U_11
_atom_site_aniso_U_22
_atom_site_aniso_U_33
_atom_site_aniso_U_23
_atom_site_aniso_U_13
_atom_site_aniso_U_12
C1 0.0186(7) 0.0166(6) 0.0218(7) 0.0001(6) 0.0053(6) 0.0018(5)
C2 0.0185(7) 0.0187(7) 0.0208(7) -0.0009(6) 0.0045(6) 0.0001(5)
C3 0.0196(7) 0.0177(7) 0.0186(7) -0.0012(5) 0.0029(6) -0.0028(5)
C4 0.0176(7) 0.0174(6) 0.0170(7) -0.0002(5) 0.0009(5) -0.0028(5)
C5 0.0173(7) 0.0147(6) 0.0187(7) 0.0016(5) 0.0020(5) 0.0000(5)
C6 0.0184(7) 0.0189(7) 0.0209(7) 0.0025(6) 0.0027(6) -0.0001(5)
C7 0.0272(8) 0.0217(8) 0.0262(8) 0.0062(6) 0.0075(6) 0.0031(6)
C8 0.0184(7) 0.0148(6) 0.0307(9) 0.0015(6) 0.0040(6) -0.0008(5)
C9 0.0256(8) 0.0235(8) 0.0379(9) -0.0004(7) 0.0113(7) 0.0026(6)
C10 0.0204(7) 0.0207(7) 0.0201(7) 0.0011(6) 0.0051(6) 0.0013(6)
C11 0.0311(8) 0.0232(8) 0.0281(8) 0.0031(7) 0.0018(7) -0.0070(7)
C12 0.0161(7) 0.0321(8) 0.0200(7) 0.0019(6) 0.0047(6) -0.0018(6)
C13 0.0219(8) 0.0421(9) 0.0233(8) -0.0029(7) 0.0005(6) -0.0072(7)
C14 0.0176(7) 0.0180(7) 0.0203(7) -0.0010(6) 0.0033(6) -0.0009(5)
C15 0.0174(7) 0.0160(7) 0.0210(7) 0.0008(6) 0.0022(6) 0.0022(5)
C16 0.0224(7) 0.0178(7) 0.0161(7) 0.0004(5) 0.0003(5) -0.0003(6)
C17 0.0179(7) 0.0185(7) 0.0177(7) -0.0009(5) 0.0018(5) -0.0015(5)
C18 0.0273(8) 0.0170(7) 0.0220(7) 0.0013(6) 0.0069(6) 0.0001(6)
C19 0.0297(9) 0.0285(8) 0.0388(10) -0.0055(7) 0.0115(7) 0.0051(7)
C20 0.0182(7) 0.0161(6) 0.0258(8) -0.0004(6) 0.0055(6) 0.0004(6)
C21 0.0330(9) 0.0210(7) 0.0262(8) 0.0031(6) -0.0001(7) -0.0035(6)
O1 0.0262(5) 0.0226(5) 0.0206(5) 0.0004(4) 0.0066(4) 0.0005(4)
O2 0.0196(5) 0.0229(5) 0.0232(5) -0.0008(4) 0.0061(4) 0.0026(4)
O3 0.0247(5) 0.0196(5) 0.0306(7) -0.0016(4) 0.0015(5) 0.0003(4)
O4 0.0197(5) 0.0208(5) 0.0200(5) 0.0023(4) 0.0019(4) -0.0045(4)
O5 0.0425(7) 0.0313(6) 0.0226(6) 0.0042(5) -0.0035(5) -0.0080(5)
O6 0.0183(5) 0.0190(5) 0.0199(5) -0.0013(4) 0.0008(4) -0.0023(4)
O7 0.0285(6) 0.0297(6) 0.0318(6) 0.0090(5) -0.0021(5) 0.0010(5)
O8 0.0218(5) 0.0203(5) 0.0227(5) -0.0024(4) 0.0021(4) 0.0046(4)
O9 0.0301(6) 0.0234(6) 0.0245(6) -0.0045(5) 0.0060(5) -0.0025(4)
O10 0.0283(5) 0.0161(5) 0.0188(5) 0.0008(4) 0.0001(4) -0.0034(4)
O11 0.0296(6) 0.0186(5) 0.0324(6) 0.0002(5) -0.0048(5) -0.0031(4)
F1 0.0350(5) 0.0183(4) 0.0340(5) 0.0005(4) 0.0091(4) -0.0021(4)
F2 0.0530(7) 0.0264(5) 0.0332(6) 0.0105(4) 0.0218(5) 0.0054(5)
F3 0.0282(5) 0.0316(5) 0.0378(6) 0.0074(4) 0.0008(4) 0.0089(4)
N1 0.0197(6) 0.0154(6) 0.0204(6) 0.0018(5) 0.0052(5) 0.0018(5)

loop_
_atom_type_symbol
_atom_type_description
_atom_type_scat_dispersion_real
_atom_type_scat_dispersion_imag
_atom_type_scat_source
C C 0.0181 0.0091 'International Tables Vol C Tables 4.2.6.8 and 6.1.1.4'
H H 0.0000 0.0000 'International Tables Vol C Tables 4.2.6.8 and 6.1.1.4'
O O 0.0492 0.0322 'International Tables Vol C Tables 4.2.6.8 and 6.1.1.4'
F F 0.0727 0.0534 'International Tables Vol C Tables 4.2.6.8 and 6.1.1.4'
N N 0.0311 0.0180 'International Tables Vol C Tables 4.2.6.8 and 6.1.1.4'

loop_
_geom_angle_atom_site_label_1
_geom_angle_atom_site_label_2
_geom_angle_atom_site_label_3
_geom_angle
N1 C1 C2 108.27(12)
O2 C2 C3 108.24(12)
O2 C2 C1 108.82(12)
C3 C2 C1 110.54(12)
O4 C3 C2 105.78(11)
O4 C3 C4 109.92(11)
C2 C3 C4 111.31(12)
O6 C4 C5 109.58(11)
O6 C4 C3 107.15(11)
C5 C4 C3 114.58(12)
N1 C5 C4 108.52(11)
N1 C5 C14 112.79(12)
C4 C5 C14 110.49(12)
N1 C5 C17 112.14(12)
C4 C5 C17 108.56(11)
C14 C5 C17 104.24(11)
O1 C6 N1 125.64(14)
O1 C6 C7 116.12(14)
N1 C6 C7 118.24(13)
F2 C7 F1 106.93(13)
F2 C7 F3 107.20(13)
F1 C7 F3 107.41(13)
F2 C7 C6 109.46(13)
F1 C7 C6 114.65(13)
F3 C7 C6 110.85(13)
O3 C8 O2 122.93(14)
O3 C8 C9 126.36(15)
O2 C8 C9 110.70(14)
O5 C10 O4 122.73(14)
O5 C10 C11 125.80(15)
O4 C10 C11 111.45(13)
O7 C12 O6 123.15(15)
O7 C12 C13 125.12(15)
O6 C12 C13 111.71(14)
C15 C14 C5 105.03(11)
O8 C15 C16 115.89(12)
O8 C15 C14 108.71(11)
C16 C15 C14 104.06(12)
O10 C16 C15 107.05(11)
O10 C16 C17 109.91(12)
C15 C16 C17 100.68(11)
C16 C17 C5 104.87(11)
O9 C18 O8 123.31(15)
O9 C18 C19 125.71(15)
O8 C18 C19 110.98(13)
O11 C20 O10 124.02(15)
O11 C20 C21 125.83(14)
O10 C20 C21 110.16(13)
C8 O2 C2 115.82(12)
C10 O4 C3 117.43(11)
C12 O6 C4 116.41(12)
C18 O8 C15 114.94(12)
C20 O10 C16 119.00(12)
C6 N1 C1 123.36(12)
C6 N1 C5 118.28(12)
C1 N1 C5 117.87(12)

loop_
_geom_bond_atom_site_label_1
_geom_bond_atom_site_label_2
_geom_bond_distance
C1 N1 1.4772(19)
C1 C2 1.525(2)
C2 O2 1.4400(18)
C2 C3 1.517(2)
C3 O4 1.4494(17)
C3 C4 1.544(2)
C4 O6 1.4512(17)
C4 C5 1.540(2)
C5 N1 1.5023(18)
C5 C14 1.560(2)
C5 C17 1.5653(19)
C6 O1 1.2148(19)
C6 N1 1.352(2)
C6 C7 1.552(2)
C7 F2 1.3313(19)
C7 F1 1.337(2)
C7 F3 1.3419(19)
C8 O3 1.202(2)
C8 O2 1.3661(19)
C8 C9 1.489(2)
C10 O5 1.200(2)
C10 O4 1.3554(19)
C10 C11 1.493(2)
C12 O7 1.198(2)
C12 O6 1.3671(19)
C12 C13 1.491(2)
C14 C15 1.528(2)
C15 O8 1.4429(17)
C15 C16 1.524(2)
C16 O10 1.4570(18)
C16 C17 1.526(2)
C18 O9 1.202(2)
C18 O8 1.3579(19)
C18 C19 1.494(2)
C20 O11 1.199(2)
C20 O10 1.3491(18)
C20 C21 1.496(2)
